data_1536573
loop_
_publ_author_name
'Duan Liying'
'Wang Enbo'
'Liu Fuchen'
'Li Yangguang'
'Hu Changwen'
'Xu Lin'

_publ_section_title
;
 Hydrothermal synthesis and properties of open-framework mixed-valence
 iron phosphates Fe2(III) Fe1.5(II) (P O4)3 with three-dimensional
 structure
;
_journal_name_full 'Chinese Journal of Chemistry'
_journal_page_first 55
_journal_page_last 59
_journal_volume 22
_journal_year 2004
_chemical_formula_sum 'Fe3.5 O12 P3'
_chemical_name_systematic 'Fe2 Fe1.5 (P O4)3'
_space_group_IT_number 2
_symmetry_space_group_name_Hall '-P 1'
_symmetry_space_group_name_H-M 'P -1'
_cell_angle_alpha 104.447
_cell_angle_beta 108.919
_cell_angle_gamma 101.741
_cell_formula_units_Z 2
_cell_length_a 6.4724
_cell_length_b 7.9651
_cell_length_c 9.4229
_cell_volume 423.022
_citation_journal_id_ASTM CJOCEV
_cod_data_source_file DuanLiying_CJOCEV_2004_898.cif
_cod_data_source_block Fe3.5O12P3
_cod_original_cell_volume 423.0219
_cod_database_code 1536573

loop_
_symmetry_equiv_pos_as_xyz
x,y,z
-x,-y,-z

loop_
_atom_site_label
_atom_site_type_symbol
_atom_site_fract_x
_atom_site_fract_y
_atom_site_fract_z
_atom_site_occupancy
_atom_site_U_iso_or_equiv
O3 O-2 0.5273 0.6214 0.1937 1 0.0
O6 O-2 0.3025 0.5374 0.4131 1 0.0
P2 P+5 0.08743 0.58516 0.32922 1 0.0
O7 O-2 0.1127 0.7837 0.4107 1 0.0
O2 O-2 0.7325 0.7087 0.0285 1 0.0
Fe4 Fe+2 1 1 0.5 1 0.0
O11 O-2 0.7728 0.8087 0.5569 1 0.0
O8 O-2 -0.1263 0.4623 0.3337 1 0.0
P1 P+5 0.5908 0.76784 0.12539 1 0.0
O4 O-2 0.7308 0.95 0.2599 1 0.0
O1 O-2 0.3744 0.7832 0.0069 1 0.0
Fe3 Fe+2 0.27747 0.81349 0.78101 1 0.0
O5 O-2 0.0573 0.5475 0.1539 1 0.0
O10 O-2 0.791 1.0587 0.7808 1 0.0
O12 O-2 0.9807 0.8241 0.8388 1 0.0
P3 P+5 0.77108 0.85337 0.72531 1 0.0
Fe1 Fe+3 0.04775 0.71602 0.01805 1 0.0
Fe2 Fe+3 0.3851 0.45379 0.61048 1 0.0
O9 O-2 0.5483 0.746 0.7271 1 0.0
